data_2240002
loop_
_publ_author_name
'Vishnupriya, R.'
'Suresh, J.'
'Sakthi, Marimuthu'
'Perumal, Subbu'
'Lakshman, P. L. Nilantha'

_publ_section_title
;
 Crystal structure of
 4-(1<i>H</i>-indol-3-yl)-2-(4-methoxyphenyl)-6-phenylpyridine-3-carbonitrile
;
_journal_coeditor_code HB7280
_journal_issue 10
_journal_name_full 'Acta Crystallographica Section E'
_journal_page_first o1120
_journal_page_last o1121
_journal_paper_doi 10.1107/S1600536814020170
_journal_volume 70
_journal_year 2014
_chemical_formula_iupac 'C27 H19 N3 O'
_chemical_formula_moiety 'C27 H19 N3 O'
_chemical_formula_sum 'C27 H19 N3 O'
_chemical_formula_weight 401.45
_chemical_name_systematic
;
4-(1<i>H</i>-Indol-3-yl)-2-(4-methoxyphenyl)-6-phenylpyridine-3-carbonitrile
;
_space_group_IT_number 61
_symmetry_cell_setting orthorhombic
_symmetry_space_group_name_Hall '-P 2ac 2ab'
_symmetry_space_group_name_H-M 'P b c a'
_atom_sites_solution_hydrogens geom
_atom_sites_solution_primary direct
_atom_sites_solution_secondary difmap
_audit_creation_method SHELXL-97
_cell_angle_alpha 90.00
_cell_angle_beta 90.00
_cell_angle_gamma 90.00
_cell_formula_units_Z 8
_cell_length_a 15.7102(5)
_cell_length_b 10.7491(3)
_cell_length_c 24.3648(7)
_cell_measurement_reflns_used 2000
_cell_measurement_temperature 293(2)
_cell_measurement_theta_max 27
_cell_measurement_theta_min 2
_cell_volume 4114.5(2)
_computing_cell_refinement 'SAINT (Bruker, 2004)'
_computing_data_collection 'APEX2 (Bruker, 2004)'
_computing_data_reduction 'SAINT (Bruker, 2004)'
_computing_molecular_graphics 'PLATON (Spek, 2009)'
_computing_publication_material 'SHELXL97 (Sheldrick, 2008)'
_computing_structure_refinement 'SHELXL97 (Sheldrick, 2008)'
_computing_structure_solution 'SHELXS97 (Sheldrick, 2008)'
_diffrn_ambient_temperature 293(2)
_diffrn_detector_area_resol_mean 0
_diffrn_measured_fraction_theta_full 1.000
_diffrn_measured_fraction_theta_max 1.000
_diffrn_measurement_device_type 'Bruker Kappa APEXII'
_diffrn_measurement_method '\w and \f'
_diffrn_radiation_monochromator graphite
_diffrn_radiation_source 'fine-focus sealed tube'
_diffrn_radiation_type MoK\a
_diffrn_radiation_wavelength 0.71073
_diffrn_reflns_av_R_equivalents 0.0246
_diffrn_reflns_av_sigmaI/netI 0.0184
_diffrn_reflns_limit_h_max 20
_diffrn_reflns_limit_h_min -20
_diffrn_reflns_limit_k_max 8
_diffrn_reflns_limit_k_min -13
_diffrn_reflns_limit_l_max 31
_diffrn_reflns_limit_l_min -31
_diffrn_reflns_number 27554
_diffrn_reflns_theta_full 27.00
_diffrn_reflns_theta_max 27.00
_diffrn_reflns_theta_min 2.12
_diffrn_standards_decay_% 0
_diffrn_standards_interval_count 0
_diffrn_standards_interval_time 0
_diffrn_standards_number 0
_exptl_absorpt_coefficient_mu 0.080
_exptl_absorpt_correction_T_max 0.9796
_exptl_absorpt_correction_T_min 0.9756
_exptl_absorpt_correction_type multi-scan
_exptl_absorpt_process_details '(SADABS; Sheldrick, 1996)'
_exptl_crystal_colour colourless
_exptl_crystal_density_diffrn 1.296
_exptl_crystal_density_method 'not measured'
_exptl_crystal_description block
_exptl_crystal_F_000 1680
_exptl_crystal_size_max 0.30
_exptl_crystal_size_mid 0.28
_exptl_crystal_size_min 0.25
_refine_diff_density_max 0.149
_refine_diff_density_min -0.160
_refine_ls_extinction_coef 0.0027(4)
_refine_ls_extinction_expression Fc^*^=kFc[1+0.001xFc^2^\l^3^/sin(2\q)]^-1/4^
_refine_ls_extinction_method 'SHELXL97 (Sheldrick, 2008)'
_refine_ls_goodness_of_fit_ref 1.010
_refine_ls_hydrogen_treatment constr
_refine_ls_matrix_type full
_refine_ls_number_parameters 282
_refine_ls_number_reflns 4486
_refine_ls_number_restraints 0
_refine_ls_restrained_S_all 1.010
_refine_ls_R_factor_all 0.0582
_refine_ls_R_factor_gt 0.0387
_refine_ls_shift/su_max 0.001
_refine_ls_shift/su_mean 0.000
_refine_ls_structure_factor_coef Fsqd
_refine_ls_weighting_details 'calc w=1/[\s^2^(Fo^2^)+(0.0411P)^2^+1.0149P] where P=(Fo^2^+2Fc^2^)/3'
_refine_ls_weighting_scheme calc
_refine_ls_wR_factor_gt 0.0915
_refine_ls_wR_factor_ref 0.1039
_reflns_number_gt 3331
_reflns_number_total 4486
_reflns_threshold_expression I>2\s(I)
_cod_data_source_file hb7280sup1.cif
_cod_data_source_block I
_cod_database_code 2240002
_cod_database_fobs_code 2240002

loop_
_symmetry_equiv_pos_as_xyz
'x, y, z'
'x+1/2, -y+1/2, -z'
'-x, y+1/2, -z+1/2'
'-x+1/2, -y, z+1/2'
'-x, -y, -z'
'-x-1/2, y-1/2, z'
'x, -y-1/2, z-1/2'
'x-1/2, y, -z-1/2'

loop_
_atom_site_type_symbol
_atom_site_label
_atom_site_fract_x
_atom_site_fract_y
_atom_site_fract_z
_atom_site_U_iso_or_equiv
_atom_site_adp_type
_atom_site_calc_flag
_atom_site_refinement_flags
_atom_site_occupancy
_atom_site_symmetry_multiplicity
C C1 0.11716(8) 1.07304(12) 0.96916(5) 0.0400(3) Uani d . 1 1
C C2 0.14114(9) 1.06339(12) 1.02373(5) 0.0436(3) Uani d . 1 1
H H2 0.1574 1.1344 1.0428 0.052 Uiso calc R 1 1
C C3 0.14124(8) 0.94978(12) 1.05007(5) 0.0416(3) Uani d . 1 1
C C4 0.11465(8) 0.84683(11) 1.01907(5) 0.0416(3) Uani d . 1 1
C C5 0.08413(8) 0.86400(11) 0.96531(5) 0.0407(3) Uani d . 1 1
C C11 0.12231(8) 1.19255(12) 0.93922(5) 0.0402(3) Uani d . 1 1
C C12 0.07016(9) 1.21553(12) 0.89470(5) 0.0465(3) Uani d . 1 1
H H12 0.0316 1.1552 0.8833 0.056 Uiso calc R 1 1
C C13 0.07492(11) 1.32728(14) 0.86716(6) 0.0559(4) Uani d . 1 1
H H13 0.0391 1.3420 0.8375 0.067 Uiso calc R 1 1
C C14 0.13180(11) 1.41679(14) 0.88303(7) 0.0605(4) Uani d . 1 1
H H14 0.1350 1.4917 0.8641 0.073 Uiso calc R 1 1
C C15 0.18372(11) 1.39515(15) 0.92690(8) 0.0711(5) Uani d . 1 1
H H15 0.2223 1.4558 0.9380 0.085 Uiso calc R 1 1
C C16 0.17937(10) 1.28396(14) 0.95483(7) 0.0614(4) Uani d . 1 1
H H16 0.2152 1.2701 0.9846 0.074 Uiso calc R 1 1
C C31 0.16647(9) 0.94381(12) 1.10856(5) 0.0430(3) Uani d . 1 1
C C32 0.13218(10) 1.03013(13) 1.14465(6) 0.0515(4) Uani d . 1 1
H H32 0.0935 1.0886 1.1317 0.062 Uiso calc R 1 1
C C33 0.15425(11) 1.03077(14) 1.19904(6) 0.0576(4) Uani d . 1 1
H H33 0.1301 1.0888 1.2227 0.069 Uiso calc R 1 1
C C34 0.21220(10) 0.94553(14) 1.21888(6) 0.0547(4) Uani d . 1 1
C C35 0.24701(10) 0.85934(15) 1.18375(6) 0.0586(4) Uani d . 1 1
H H35 0.2862 0.8015 1.1968 0.070 Uiso calc R 1 1
C C36 0.22377(10) 0.85875(14) 1.12909(6) 0.0532(4) Uani d . 1 1
H H36 0.2473 0.7997 1.1057 0.064 Uiso calc R 1 1
C C37 0.28200(13) 0.8619(2) 1.29741(7) 0.0858(6) Uani d . 1 1
H H37A 0.2574 0.7814 1.2910 0.129 Uiso calc R 1 1
H H37B 0.2861 0.8763 1.3362 0.129 Uiso calc R 1 1
H H37C 0.3378 0.8651 1.2814 0.129 Uiso calc R 1 1
C C41 0.11876(9) 0.72404(13) 1.04200(6) 0.0492(3) Uani d . 1 1
C C51 0.04591(9) 0.76538(12) 0.93237(6) 0.0441(3) Uani d . 1 1
C C52 0.04502(9) 0.75788(12) 0.87349(6) 0.0462(3) Uani d . 1 1
C C53 0.08391(10) 0.82422(15) 0.83125(6) 0.0572(4) Uani d . 1 1
H H53 0.1182 0.8925 0.8390 0.069 Uiso calc R 1 1
C C54 0.07081(13) 0.78724(17) 0.77795(7) 0.0721(5) Uani d . 1 1
H H54 0.0967 0.8311 0.7496 0.087 Uiso calc R 1 1
C C55 0.01956(14) 0.68547(18) 0.76559(8) 0.0784(6) Uani d . 1 1
H H55 0.0120 0.6623 0.7291 0.094 Uiso calc R 1 1
C C56 -0.01989(12) 0.61900(15) 0.80601(8) 0.0704(5) Uani d . 1 1
H H56 -0.0543 0.5511 0.7977 0.085 Uiso calc R 1 1
C C57 -0.00692(10) 0.65614(13) 0.85977(7) 0.0533(4) Uani d . 1 1
C C58 -0.00419(10) 0.66969(13) 0.95069(6) 0.0529(4) Uani d . 1 1
H H58 -0.0145 0.6513 0.9874 0.063 Uiso calc R 1 1
N N1 0.08729(7) 0.97572(9) 0.94093(4) 0.0419(3) Uani d . 1 1
N N2 0.12503(10) 0.62657(12) 1.05973(6) 0.0694(4) Uani d . 1 1
N N3 -0.03648(9) 0.60601(11) 0.90767(6) 0.0597(4) Uani d . 1 1
H H3 -0.0704 0.5435 0.9101 0.072 Uiso calc R 1 1
O O 0.22989(9) 0.95450(12) 1.27328(4) 0.0808(4) Uani d . 1 1

loop_
_atom_site_aniso_label
_atom_site_aniso_U_11
_atom_site_aniso_U_22
_atom_site_aniso_U_33
_atom_site_aniso_U_12
_atom_site_aniso_U_13
_atom_site_aniso_U_23
C1 0.0366(7) 0.0401(7) 0.0433(7) 0.0005(5) 0.0008(5) 0.0017(5)
C2 0.0461(8) 0.0390(7) 0.0457(7) -0.0014(6) -0.0031(6) -0.0012(6)
C3 0.0385(7) 0.0436(7) 0.0427(7) 0.0036(5) 0.0014(5) 0.0027(6)
C4 0.0398(7) 0.0374(7) 0.0477(7) 0.0027(5) 0.0046(6) 0.0030(6)
C5 0.0383(7) 0.0384(7) 0.0453(7) 0.0021(5) 0.0043(6) -0.0007(6)
C11 0.0390(7) 0.0396(7) 0.0420(7) 0.0000(5) 0.0025(5) 0.0025(5)
C12 0.0513(8) 0.0437(7) 0.0444(7) -0.0006(6) -0.0023(6) -0.0008(6)
C13 0.0626(10) 0.0533(8) 0.0518(9) 0.0050(7) -0.0070(7) 0.0100(7)
C14 0.0608(10) 0.0472(8) 0.0736(11) 0.0003(7) 0.0047(8) 0.0200(8)
C15 0.0608(10) 0.0561(9) 0.0963(13) -0.0219(8) -0.0149(9) 0.0197(9)
C16 0.0568(9) 0.0567(9) 0.0706(10) -0.0151(7) -0.0196(8) 0.0164(8)
C31 0.0436(7) 0.0424(7) 0.0429(7) 0.0017(6) 0.0001(6) 0.0037(6)
C32 0.0586(9) 0.0455(8) 0.0504(8) 0.0109(7) -0.0023(7) 0.0032(6)
C33 0.0707(10) 0.0544(9) 0.0477(8) 0.0103(8) 0.0017(7) -0.0055(7)
C34 0.0593(9) 0.0642(9) 0.0407(7) 0.0013(8) -0.0038(7) 0.0020(7)
C35 0.0568(9) 0.0660(10) 0.0528(8) 0.0164(7) -0.0072(7) 0.0068(7)
C36 0.0550(9) 0.0555(8) 0.0490(8) 0.0152(7) -0.0012(7) -0.0019(7)
C37 0.0742(12) 0.1313(17) 0.0517(10) 0.0134(12) -0.0137(9) 0.0174(11)
C41 0.0482(8) 0.0456(8) 0.0539(8) 0.0005(6) 0.0004(6) 0.0042(6)
C51 0.0444(7) 0.0367(7) 0.0511(8) 0.0035(6) -0.0004(6) -0.0023(6)
C52 0.0466(7) 0.0389(7) 0.0531(8) 0.0107(6) -0.0068(6) -0.0024(6)
C53 0.0616(10) 0.0562(9) 0.0537(9) 0.0091(7) -0.0037(7) 0.0016(7)
C54 0.0878(13) 0.0767(12) 0.0519(9) 0.0216(10) -0.0066(9) 0.0040(9)
C55 0.1021(15) 0.0748(12) 0.0582(11) 0.0315(11) -0.0277(10) -0.0137(9)
C56 0.0829(13) 0.0511(9) 0.0773(12) 0.0176(9) -0.0367(10) -0.0141(9)
C57 0.0554(9) 0.0389(7) 0.0655(10) 0.0110(6) -0.0160(7) -0.0060(7)
C58 0.0548(9) 0.0423(7) 0.0616(9) -0.0015(6) 0.0010(7) -0.0032(7)
N1 0.0427(6) 0.0382(6) 0.0447(6) -0.0008(5) 0.0002(5) -0.0003(5)
N2 0.0780(10) 0.0480(8) 0.0823(10) -0.0025(7) -0.0103(8) 0.0158(7)
N3 0.0606(8) 0.0397(6) 0.0787(10) -0.0065(6) -0.0109(7) -0.0045(6)
O 0.0949(10) 0.1018(10) 0.0457(6) 0.0184(8) -0.0140(6) -0.0034(6)

loop_
_atom_type_symbol
_atom_type_description
_atom_type_scat_dispersion_real
_atom_type_scat_dispersion_imag
_atom_type_scat_source
C C 0.0033 0.0016 'International Tables Vol C Tables 4.2.6.8 and 6.1.1.4'
H H 0.0000 0.0000 'International Tables Vol C Tables 4.2.6.8 and 6.1.1.4'
N N 0.0061 0.0033 'International Tables Vol C Tables 4.2.6.8 and 6.1.1.4'
O O 0.0106 0.0060 'International Tables Vol C Tables 4.2.6.8 and 6.1.1.4'

loop_
_geom_angle_atom_site_label_1
_geom_angle_atom_site_label_2
_geom_angle_atom_site_label_3
_geom_angle
N1 C1 C2 122.03(12)
N1 C1 C11 116.42(11)
C2 C1 C11 121.55(12)
C3 C2 C1 120.85(12)
C3 C2 H2 119.6
C1 C2 H2 119.6
C2 C3 C4 116.57(12)
C2 C3 C31 119.10(12)
C4 C3 C31 124.31(11)
C3 C4 C5 119.94(11)
C3 C4 C41 120.15(12)
C5 C4 C41 119.91(12)
N1 C5 C4 121.15(12)
N1 C5 C51 114.99(12)
C4 C5 C51 123.85(12)
C12 C11 C16 118.24(12)
C12 C11 C1 120.66(12)
C16 C11 C1 121.11(12)
C13 C12 C11 120.40(13)
C13 C12 H12 119.8
C11 C12 H12 119.8
C14 C13 C12 120.70(14)
C14 C13 H13 119.6
C12 C13 H13 119.6
C15 C14 C13 119.45(14)
C15 C14 H14 120.3
C13 C14 H14 120.3
C14 C15 C16 120.36(15)
C14 C15 H15 119.8
C16 C15 H15 119.8
C15 C16 C11 120.85(14)
C15 C16 H16 119.6
C11 C16 H16 119.6
C36 C31 C32 117.89(13)
C36 C31 C3 123.59(12)
C32 C31 C3 118.50(12)
C33 C32 C31 121.22(13)
C33 C32 H32 119.4
C31 C32 H32 119.4
C32 C33 C34 120.19(14)
C32 C33 H33 119.9
C34 C33 H33 119.9
O C34 C35 125.05(14)
O C34 C33 115.48(14)
C35 C34 C33 119.47(13)
C34 C35 C36 119.89(14)
C34 C35 H35 120.1
C36 C35 H35 120.1
C31 C36 C35 121.33(14)
C31 C36 H36 119.3
C35 C36 H36 119.3
O C37 H37A 109.5
O C37 H37B 109.5
H37A C37 H37B 109.5
O C37 H37C 109.5
H37A C37 H37C 109.5
H37B C37 H37C 109.5
N2 C41 C4 177.55(17)
C58 C51 C52 106.12(12)
C58 C51 C5 127.06(13)
C52 C51 C5 126.44(12)
C53 C52 C57 118.51(14)
C53 C52 C51 134.80(14)
C57 C52 C51 106.67(13)
C54 C53 C52 118.99(16)
C54 C53 H53 120.5
C52 C53 H53 120.5
C53 C54 C55 121.26(18)
C53 C54 H54 119.4
C55 C54 H54 119.4
C56 C55 C54 121.20(16)
C56 C55 H55 119.4
C54 C55 H55 119.4
C55 C56 C57 117.69(17)
C55 C56 H56 121.2
C57 C56 H56 121.2
N3 C57 C56 130.11(16)
N3 C57 C52 107.52(13)
C56 C57 C52 122.35(16)
N3 C58 C51 110.08(14)
N3 C58 H58 125.0
C51 C58 H58 125.0
C1 N1 C5 119.08(11)
C58 N3 C57 109.59(13)
C58 N3 H3 125.2
C57 N3 H3 125.2
C34 O C37 118.26(14)

loop_
_geom_bond_atom_site_label_1
_geom_bond_atom_site_label_2
_geom_bond_distance
C1 N1 1.3370(16)
C1 C2 1.3857(18)
C1 C11 1.4795(17)
C2 C3 1.3796(18)
C2 H2 0.9300
C3 C4 1.4035(18)
C3 C31 1.4806(18)
C4 C5 1.4069(18)
C4 C41 1.4347(18)
C5 N1 1.3406(16)
C5 C51 1.4590(18)
C11 C12 1.3817(18)
C11 C16 1.3833(19)
C12 C13 1.3780(19)
C12 H12 0.9300
C13 C14 1.369(2)
C13 H13 0.9300
C14 C15 1.365(2)
C14 H14 0.9300
C15 C16 1.377(2)
C15 H15 0.9300
C16 H16 0.9300
C31 C36 1.3771(19)
C31 C32 1.3872(19)
C32 C33 1.370(2)
C32 H32 0.9300
C33 C34 1.379(2)
C33 H33 0.9300
C34 O 1.3577(17)
C34 C35 1.375(2)
C35 C36 1.381(2)
C35 H35 0.9300
C36 H36 0.9300
C37 O 1.417(2)
C37 H37A 0.9600
C37 H37B 0.9600
C37 H37C 0.9600
C41 N2 1.1375(17)
C51 C58 1.3700(19)
C51 C52 1.4368(19)
C52 C53 1.393(2)
C52 C57 1.405(2)
C53 C54 1.374(2)
C53 H53 0.9300
C54 C55 1.391(3)
C54 H54 0.9300
C55 C56 1.365(3)
C55 H55 0.9300
C56 C57 1.384(2)
C56 H56 0.9300
C57 N3 1.367(2)
C58 N3 1.3507(19)
C58 H58 0.9300
N3 H3 0.8600

loop_
_geom_hbond_atom_site_label_D
_geom_hbond_atom_site_label_H
_geom_hbond_atom_site_label_A
_geom_hbond_site_symmetry_A
_geom_hbond_distance_DH
_geom_hbond_distance_HA
_geom_hbond_distance_DA
_geom_hbond_angle_DHA
N3 H3 N2 5_567 0.86 2.15 2.9693(19) 159
C32 H32 Cg1 5_665 0.93 3.00 3.9157(19) 170

loop_
_geom_torsion_atom_site_label_1
_geom_torsion_atom_site_label_2
_geom_torsion_atom_site_label_3
_geom_torsion_atom_site_label_4
_geom_torsion
N1 C1 C2 C3 5.0(2)
C11 C1 C2 C3 -175.75(12)
C1 C2 C3 C4 -1.04(19)
C1 C2 C3 C31 -179.38(12)
C2 C3 C4 C5 -4.40(19)
C31 C3 C4 C5 173.84(12)
C2 C3 C4 C41 175.41(13)
C31 C3 C4 C41 -6.3(2)
C3 C4 C5 N1 6.38(19)
C41 C4 C5 N1 -173.43(12)
C3 C4 C5 C51 -172.52(12)
C41 C4 C5 C51 7.7(2)
N1 C1 C11 C12 24.87(18)
C2 C1 C11 C12 -154.39(13)
N1 C1 C11 C16 -154.96(14)
C2 C1 C11 C16 25.8(2)
C16 C11 C12 C13 -0.5(2)
C1 C11 C12 C13 179.65(13)
C11 C12 C13 C14 0.6(2)
C12 C13 C14 C15 -0.6(3)
C13 C14 C15 C16 0.4(3)
C14 C15 C16 C11 -0.3(3)
C12 C11 C16 C15 0.3(2)
C1 C11 C16 C15 -179.83(15)
C2 C3 C31 C36 -132.13(15)
C4 C3 C31 C36 49.7(2)
C2 C3 C31 C32 46.38(19)
C4 C3 C31 C32 -131.82(14)
C36 C31 C32 C33 -0.2(2)
C3 C31 C32 C33 -178.80(14)
C31 C32 C33 C34 0.7(2)
C32 C33 C34 O 179.74(15)
C32 C33 C34 C35 -0.6(3)
O C34 C35 C36 179.65(16)
C33 C34 C35 C36 0.0(3)
C32 C31 C36 C35 -0.4(2)
C3 C31 C36 C35 178.13(14)
C34 C35 C36 C31 0.5(3)
N1 C5 C51 C58 -143.80(14)
C4 C5 C51 C58 35.2(2)
N1 C5 C51 C52 28.20(19)
C4 C5 C51 C52 -152.85(13)
C58 C51 C52 C53 -178.06(16)
C5 C51 C52 C53 8.6(3)
C58 C51 C52 C57 0.18(15)
C5 C51 C52 C57 -173.18(13)
C57 C52 C53 C54 -0.6(2)
C51 C52 C53 C54 177.47(15)
C52 C53 C54 C55 0.1(2)
C53 C54 C55 C56 0.3(3)
C54 C55 C56 C57 -0.2(3)
C55 C56 C57 N3 -178.46(16)
C55 C56 C57 C52 -0.3(2)
C53 C52 C57 N3 179.24(13)
C51 C52 C57 N3 0.66(15)
C53 C52 C57 C56 0.7(2)
C51 C52 C57 C56 -177.84(14)
C52 C51 C58 N3 -0.98(16)
C5 C51 C58 N3 172.33(13)
C2 C1 N1 C5 -3.18(19)
C11 C1 N1 C5 177.56(11)
C4 C5 N1 C1 -2.49(18)
C51 C5 N1 C1 176.49(11)
C51 C58 N3 C57 1.44(17)
C56 C57 N3 C58 177.06(16)
C52 C57 N3 C58 -1.28(16)
C35 C34 O C37 -6.1(3)
C33 C34 O C37 173.55(16)
